data_4348851
loop_
_publ_author_name
'Ebrahimi, Tannaz'
'Mamleeva, Emiliya'
'Yu, Insun'
'Hatzikiriakos, Savvas G.'
'Mehrkhodavandi, Parisa'

_publ_section_title
;
 The Role of Nitrogen Donors in Zinc Catalysts for Lactide Ring-Opening
 Polymerization.
;
_journal_issue 18
_journal_name_full 'Inorganic chemistry'
_journal_page_first 9445
_journal_page_last 9453
_journal_paper_doi 10.1021/acs.inorgchem.6b01722
_journal_volume 55
_journal_year 2016
_chemical_formula_moiety 'C80 H96 N4 O4 Zn2'
_chemical_formula_sum 'C80 H96 N4 O4 Zn2'
_chemical_formula_weight 1308.34
_space_group_crystal_system triclinic
_space_group_IT_number 2
_space_group_name_Hall '-P 1'
_space_group_name_H-M_alt 'P -1'
_atom_sites_solution_hydrogens geom
_atom_sites_solution_primary direct
_atom_sites_solution_secondary difmap
_audit_creation_method SHELXL-2012
_cell_angle_alpha 109.488(6)
_cell_angle_beta 106.282(6)
_cell_angle_gamma 103.098(6)
_cell_formula_units_Z 2
_cell_length_a 14.685(4)
_cell_length_b 15.209(4)
_cell_length_c 18.275(5)
_cell_measurement_reflns_used 9636
_cell_measurement_temperature 90(2)
_cell_measurement_theta_max 30.1
_cell_measurement_theta_min 2.36
_cell_volume 3454.6(16)
_computing_structure_refinement 'SHELXL-2012 (Sheldrick, 2012)'
_diffrn_ambient_temperature 90(2)
_diffrn_measured_fraction_theta_full 1.000
_diffrn_measured_fraction_theta_max 0.987
_diffrn_measurement_device_type 'Bruker X8 DUO'
_diffrn_measurement_method 'area detector'
_diffrn_radiation_type MoK\a
_diffrn_radiation_wavelength 0.71073
_diffrn_reflns_av_R_equivalents 0.0404
_diffrn_reflns_av_unetI/netI 0.0344
_diffrn_reflns_Laue_measured_fraction_full 1.000
_diffrn_reflns_Laue_measured_fraction_max 0.987
_diffrn_reflns_limit_h_max 20
_diffrn_reflns_limit_h_min -20
_diffrn_reflns_limit_k_max 21
_diffrn_reflns_limit_k_min -21
_diffrn_reflns_limit_l_max 25
_diffrn_reflns_limit_l_min -25
_diffrn_reflns_number 97116
_diffrn_reflns_point_group_measured_fraction_full 1.000
_diffrn_reflns_point_group_measured_fraction_max 0.987
_diffrn_reflns_theta_full 25.242
_diffrn_reflns_theta_max 30.288
_diffrn_reflns_theta_min 1.282
_diffrn_source 'fine-focus sealed tube'
_exptl_absorpt_coefficient_mu 0.747
_exptl_absorpt_correction_T_max 0.9211
_exptl_absorpt_correction_T_min 0.8450
_exptl_absorpt_correction_type multi-scan
_exptl_crystal_colour yellow
_exptl_crystal_density_diffrn 1.258
_exptl_crystal_density_method 'not measured'
_exptl_crystal_description prism
_exptl_crystal_F_000 1392
_exptl_crystal_size_max 0.24
_exptl_crystal_size_mid 0.11
_exptl_crystal_size_min 0.11
_refine_diff_density_max 0.705
_refine_diff_density_min -0.476
_refine_diff_density_rms 0.066
_refine_ls_extinction_method none
_refine_ls_goodness_of_fit_ref 1.020
_refine_ls_hydrogen_treatment mixed
_refine_ls_matrix_type full
_refine_ls_number_parameters 847
_refine_ls_number_reflns 20430
_refine_ls_number_restraints 1451
_refine_ls_restrained_S_all 0.993
_refine_ls_R_factor_all 0.0557
_refine_ls_R_factor_gt 0.0381
_refine_ls_shift/su_max 0.001
_refine_ls_shift/su_mean 0.000
_refine_ls_structure_factor_coef Fsqd
_refine_ls_weighting_details
;
 w=1/[\s^2^(Fo^2^)+(0.0427P)^2^+2.1770P]
 where P=(Fo^2^+2Fc^2^)/3
;
_refine_ls_weighting_scheme calc
_refine_ls_wR_factor_gt 0.0886
_refine_ls_wR_factor_ref 0.0971
_reflns_Friedel_coverage 0.000
_reflns_number_gt 16156
_reflns_number_total 20430
_reflns_threshold_expression 'I > 2\s(I)'
_cod_data_source_file ic6b01722_si_002.cif
_cod_data_source_block shelx
_cod_database_code 4348851
_shelx_space_group_comment
;
The symmetry employed for this shelxl refinement is uniquely defined
by the following loop, which should always be used as a source of
symmetry information in preference to the above space-group names.
They are only intended as comments.
;
_shelx_estimated_absorpt_t_min 0.6844
_shelx_estimated_absorpt_t_max 0.7460
_shelxl_version_number 2012-9

loop_
_space_group_symop_operation_xyz
'x, y, z'
'-x, -y, -z'

loop_
_atom_site_label
_atom_site_type_symbol
_atom_site_fract_x
_atom_site_fract_y
_atom_site_fract_z
_atom_site_U_iso_or_equiv
_atom_site_adp_type
_atom_site_occupancy
_atom_site_site_symmetry_order
_atom_site_calc_flag
_atom_site_refinement_flags_posn
_atom_site_refinement_flags_adp
_atom_site_refinement_flags_occupancy
_atom_site_disorder_assembly
_atom_site_disorder_group
C1 C 0.29376(12) -0.11773(12) 0.04845(10) 0.0203(3) Uani 1 1 d . U . . .
H1 H 0.3622 -0.1082 0.0872 0.024 Uiso 1 1 calc R U . . .
C2 C 0.26451(13) -0.20660(13) -0.03598(11) 0.0236(3) Uani 1 1 d . U . . .
H2A H 0.1935 -0.2227 -0.0727 0.028 Uiso 1 1 calc R U . . .
H2B H 0.2694 -0.2658 -0.0260 0.028 Uiso 1 1 calc R U . . .
C3 C 0.33545(15) -0.18181(15) -0.08043(12) 0.0306(4) Uani 1 1 d . U . . .
H3A H 0.4057 -0.1710 -0.0457 0.037 Uiso 1 1 calc R U . . .
H3B H 0.3141 -0.2388 -0.1355 0.037 Uiso 1 1 calc R U . . .
C4 C 0.33257(14) -0.08888(15) -0.09392(11) 0.0300(4) Uani 1 1 d . U . . .
H4A H 0.2628 -0.1003 -0.1300 0.036 Uiso 1 1 calc R U . . .
H4B H 0.3779 -0.0746 -0.1229 0.036 Uiso 1 1 calc R U . . .
C5 C 0.36649(14) -0.00021(14) -0.00962(11) 0.0269(4) Uani 1 1 d . U . . .
H5A H 0.3635 0.0596 -0.0192 0.032 Uiso 1 1 calc R U . . .
H5B H 0.4377 0.0133 0.0250 0.032 Uiso 1 1 calc R U . . .
C6 C 0.29921(13) -0.02021(13) 0.03774(10) 0.0216(3) Uani 1 1 d . U . . .
H6 H 0.2290 -0.0305 0.0016 0.026 Uiso 1 1 calc R U . . .
C7 C 0.14113(12) -0.20339(11) 0.06084(10) 0.0172(3) Uani 1 1 d . U . . .
C8 C 0.04911(11) -0.12049(11) 0.14542(9) 0.0138(3) Uani 1 1 d . U . . .
C9 C -0.04758(11) -0.12974(11) 0.15268(9) 0.0155(3) Uani 1 1 d . U . . .
C10 C -0.12446(12) -0.22294(11) 0.11097(10) 0.0175(3) Uani 1 1 d . U . . .
H10 H -0.1875 -0.2280 0.1167 0.021 Uiso 1 1 calc R U . . .
C11 C -0.11408(12) -0.31074(11) 0.06037(9) 0.0169(3) Uani 1 1 d . U . . .
C12 C -0.02417(12) -0.29995(11) 0.04858(9) 0.0162(3) Uani 1 1 d . U . . .
H12 H -0.0165 -0.3568 0.0123 0.019 Uiso 1 1 calc R U . . .
C13 C 0.05731(11) -0.20705(11) 0.08861(9) 0.0141(3) Uani 1 1 d . U . . .
C14 C -0.06107(11) -0.03691(11) 0.20930(10) 0.0167(3) Uani 1 1 d . U . . .
C15 C 0.00783(13) -0.00728(12) 0.30144(10) 0.0219(3) Uani 1 1 d . U . . .
H15A H 0.0006 0.0517 0.3390 0.033 Uiso 1 1 calc R U . . .
H15B H 0.0786 0.0078 0.3071 0.033 Uiso 1 1 calc R U . . .
H15C H -0.0121 -0.0626 0.3166 0.033 Uiso 1 1 calc R U . . .
C16 C -0.17129(13) -0.05788(13) 0.20387(12) 0.0249(4) Uani 1 1 d . U . . .
H16A H -0.1766 0.0029 0.2407 0.037 Uiso 1 1 calc R U . . .
H16B H -0.1901 -0.1109 0.2218 0.037 Uiso 1 1 calc R U . . .
H16C H -0.2171 -0.0789 0.1457 0.037 Uiso 1 1 calc R U . . .
C17 C -0.03624(11) 0.04989(12) 0.18396(10) 0.0162(3) Uani 1 1 d . U . . .
C18 C -0.03868(13) 0.03371(13) 0.10356(10) 0.0218(3) Uani 1 1 d . U . . .
H18 H -0.0549 -0.0323 0.0637 0.026 Uiso 1 1 calc R U . . .
C19 C -0.01788(14) 0.11239(14) 0.08048(11) 0.0266(4) Uani 1 1 d . U . . .
H19 H -0.0191 0.0995 0.0256 0.032 Uiso 1 1 calc R U . . .
C20 C 0.00473(13) 0.20980(13) 0.13741(11) 0.0240(3) Uani 1 1 d . U . . .
H20 H 0.0208 0.2637 0.1224 0.029 Uiso 1 1 calc R U . . .
C21 C 0.00337(13) 0.22657(13) 0.21638(11) 0.0234(3) Uani 1 1 d . U . . .
H21 H 0.0164 0.2922 0.2552 0.028 Uiso 1 1 calc R U . . .
C22 C -0.01702(13) 0.14760(12) 0.23918(10) 0.0211(3) Uani 1 1 d . U . . .
H22 H -0.0179 0.1605 0.2935 0.025 Uiso 1 1 calc R U . . .
C23 C -0.20176(12) -0.41105(12) 0.02279(10) 0.0189(3) Uani 1 1 d . U . . .
C24 C -0.22321(14) -0.42896(13) 0.09554(11) 0.0255(4) Uani 1 1 d . U . . .
H24A H -0.2789 -0.4926 0.0726 0.038 Uiso 1 1 calc R U . . .
H24B H -0.2421 -0.3748 0.1268 0.038 Uiso 1 1 calc R U . . .
H24C H -0.1622 -0.4308 0.1335 0.038 Uiso 1 1 calc R U . . .
C25 C -0.17307(14) -0.49904(12) -0.02344(11) 0.0258(4) Uani 1 1 d . U . . .
H25A H -0.2304 -0.5616 -0.0466 0.039 Uiso 1 1 calc R U . . .
H25B H -0.1141 -0.5017 0.0162 0.039 Uiso 1 1 calc R U . . .
H25C H -0.1565 -0.4898 -0.0694 0.039 Uiso 1 1 calc R U . . .
C26 C -0.29550(12) -0.40887(11) -0.03990(10) 0.0195(3) Uani 1 1 d . U . . .
C27 C -0.28867(14) -0.39601(13) -0.11095(11) 0.0250(3) Uani 1 1 d . U . . .
H27 H -0.2260 -0.3867 -0.1179 0.030 Uiso 1 1 calc R U . . .
C28 C -0.37127(16) -0.39654(14) -0.17131(12) 0.0314(4) Uani 1 1 d . U . . .
H28 H -0.3653 -0.3895 -0.2197 0.038 Uiso 1 1 calc R U . . .
C29 C -0.46277(16) -0.40735(16) -0.16093(14) 0.0381(5) Uani 1 1 d . U . . .
H29 H -0.5193 -0.4070 -0.2018 0.046 Uiso 1 1 calc R U . . .
C30 C -0.47108(15) -0.41857(17) -0.09065(14) 0.0375(5) Uani 1 1 d . U . . .
H30 H -0.5332 -0.4253 -0.0830 0.045 Uiso 1 1 calc R U . . .
C31 C -0.38797(14) -0.42000(14) -0.03086(12) 0.0275(4) Uani 1 1 d . U . . .
H31 H -0.3948 -0.4287 0.0167 0.033 Uiso 1 1 calc R U . . .
C32 C 0.43674(13) 0.11481(13) 0.16956(11) 0.0247(4) Uani 1 1 d . U . . .
H32A H 0.4491 0.1688 0.2231 0.037 Uiso 1 1 calc R U . . .
H32B H 0.4676 0.1426 0.1373 0.037 Uiso 1 1 calc R U . . .
H32C H 0.4668 0.0669 0.1807 0.037 Uiso 1 1 calc R U . . .
C33 C 0.28140(16) 0.13934(15) 0.10891(13) 0.0324(4) Uani 1 1 d . U . . .
H33A H 0.2081 0.1068 0.0766 0.049 Uiso 1 1 calc R U . . .
H33B H 0.3124 0.1703 0.0784 0.049 Uiso 1 1 calc R U . . .
H33C H 0.2945 0.1906 0.1641 0.049 Uiso 1 1 calc R U . . .
C34 C 0.3658(3) 0.0931(3) 0.5242(2) 0.0143(7) Uani 0.519(4) 1 d . U P A 1
H34 H 0.4069 0.0968 0.5798 0.017 Uiso 0.519(4) 1 calc R U P A 1
C35 C 0.30915(16) -0.00891(13) 0.46916(13) 0.0301(4) Uani 0.519(4) 1 d . U P A 1
H35A H 0.3549 -0.0474 0.4737 0.036 Uiso 0.519(4) 1 calc R U P A 1
H35B H 0.2851 -0.0155 0.4106 0.036 Uiso 0.519(4) 1 calc R U P A 1
C36 C 0.21839(13) -0.05491(13) 0.48560(12) 0.0254(4) Uani 0.519(4) 1 d D U P A 1
H36A H 0.1744 -0.1181 0.4355 0.030 Uiso 0.519(4) 1 calc R U P A 1
H36B H 0.2433 -0.0722 0.5333 0.030 Uiso 0.519(4) 1 calc R U P A 1
C37 C 0.1543(2) 0.0056(2) 0.5049(2) 0.0227(8) Uani 0.519(4) 1 d D U P A 1
H37A H 0.1061 -0.0260 0.5252 0.027 Uiso 0.519(4) 1 calc R U P A 1
H37B H 0.1150 0.0108 0.4538 0.027 Uiso 0.519(4) 1 calc R U P A 1
C38 C 0.22973(15) 0.11514(13) 0.57719(14) 0.0312(4) Uani 0.519(4) 1 d D U P A 1
H38A H 0.1904 0.1582 0.5925 0.037 Uiso 0.519(4) 1 calc R U P A 1
H38B H 0.2693 0.1101 0.6283 0.037 Uiso 0.519(4) 1 calc R U P A 1
C39 C 0.3021(2) 0.1596(2) 0.5397(2) 0.0156(7) Uani 0.519(4) 1 d . U P A 1
H39 H 0.2617 0.1595 0.4856 0.019 Uiso 0.519(4) 1 calc R U P A 1
C40 C 0.52704(12) 0.19316(11) 0.55132(10) 0.0178(3) Uani 1 1 d . U . . .
C41 C 0.63807(11) 0.23204(10) 0.47223(9) 0.0125(3) Uani 1 1 d . U . . .
C42 C 0.73993(11) 0.27924(10) 0.48094(9) 0.0120(3) Uani 1 1 d . U . . .
C43 C 0.81678(11) 0.33097(10) 0.56126(9) 0.0124(3) Uani 1 1 d . U . . .
H43 H 0.8827 0.3645 0.5661 0.015 Uiso 1 1 calc R U . . .
C44 C 0.80277(11) 0.33658(10) 0.63571(9) 0.0128(3) Uani 1 1 d . U . . .
C45 C 0.70542(11) 0.28930(11) 0.62659(9) 0.0142(3) Uani 1 1 d . U . . .
H45 H 0.6933 0.2915 0.6755 0.017 Uiso 1 1 calc R U . . .
C46 C 0.62322(11) 0.23783(10) 0.54775(9) 0.0133(3) Uani 1 1 d . U . . .
C47 C 0.76299(11) 0.27962(11) 0.40337(9) 0.0149(3) Uani 1 1 d . U . . .
C48 C 0.71991(13) 0.35310(14) 0.37718(11) 0.0228(3) Uani 1 1 d . U . . .
H48A H 0.7330 0.3551 0.3279 0.034 Uiso 1 1 calc R U . . .
H48B H 0.7527 0.4198 0.4239 0.034 Uiso 1 1 calc R U . . .
H48C H 0.6466 0.3310 0.3631 0.034 Uiso 1 1 calc R U . . .
C49 C 0.71286(12) 0.17597(13) 0.32676(10) 0.0221(3) Uani 1 1 d . U . . .
H49A H 0.7389 0.1279 0.3420 0.033 Uiso 1 1 calc R U . . .
H49B H 0.7289 0.1811 0.2794 0.033 Uiso 1 1 calc R U . . .
H49C H 0.6392 0.1534 0.3105 0.033 Uiso 1 1 calc R U . . .
C50 C 0.87761(11) 0.30704(11) 0.42324(9) 0.0146(3) Uani 1 1 d . U . . .
C51 C 0.93351(12) 0.38542(12) 0.41185(10) 0.0183(3) Uani 1 1 d . U . . .
H51 H 0.9012 0.4262 0.3936 0.022 Uiso 1 1 calc R U . . .
C52 C 1.03671(12) 0.40451(12) 0.42714(10) 0.0208(3) Uani 1 1 d . U . . .
H52 H 1.0734 0.4578 0.4188 0.025 Uiso 1 1 calc R U . . .
C53 C 1.08575(12) 0.34652(13) 0.45431(10) 0.0206(3) Uani 1 1 d . U . . .
H53 H 1.1559 0.3603 0.4653 0.025 Uiso 1 1 calc R U . . .
C54 C 1.03076(12) 0.26764(12) 0.46533(10) 0.0187(3) Uani 1 1 d . U . . .
H54 H 1.0634 0.2272 0.4837 0.022 Uiso 1 1 calc R U . . .
C55 C 0.92823(11) 0.24800(11) 0.44951(9) 0.0166(3) Uani 1 1 d . U . . .
H55 H 0.8916 0.1935 0.4566 0.020 Uiso 1 1 calc R U . . .
C56 C 0.88928(11) 0.39850(11) 0.72365(9) 0.0145(3) Uani 1 1 d . U . . .
C57 C 0.87440(13) 0.49845(12) 0.76287(11) 0.0235(3) Uani 1 1 d . U . . .
H57A H 0.8069 0.4854 0.7649 0.035 Uiso 1 1 calc R U . . .
H57B H 0.8807 0.5353 0.7285 0.035 Uiso 1 1 calc R U . . .
H57C H 0.9262 0.5381 0.8201 0.035 Uiso 1 1 calc R U . . .
C58 C 0.88378(13) 0.34533(13) 0.78207(10) 0.0232(3) Uani 1 1 d . U . . .
H58A H 0.8178 0.3342 0.7869 0.035 Uiso 1 1 calc R U . . .
H58B H 0.9378 0.3870 0.8379 0.035 Uiso 1 1 calc R U . . .
H58C H 0.8923 0.2811 0.7583 0.035 Uiso 1 1 calc R U . . .
C59 C 0.99397(12) 0.41387(12) 0.71874(9) 0.0174(3) Uani 1 1 d . U . . .
C60 C 1.06622(13) 0.50890(14) 0.74848(11) 0.0251(4) Uani 1 1 d . U . . .
H60 H 1.0495 0.5663 0.7705 0.030 Uiso 1 1 calc R U . . .
C61 C 1.16229(15) 0.52043(17) 0.74620(12) 0.0334(4) Uani 1 1 d . U . . .
H61 H 1.2104 0.5854 0.7673 0.040 Uiso 1 1 calc R U . . .
C62 C 1.18768(15) 0.43872(18) 0.71380(12) 0.0367(5) Uani 1 1 d . U . . .
H62 H 1.2530 0.4471 0.7120 0.044 Uiso 1 1 calc R U . . .
C63 C 1.11766(15) 0.34368(17) 0.68365(12) 0.0347(5) Uani 1 1 d . U . . .
H63 H 1.1351 0.2869 0.6612 0.042 Uiso 1 1 calc R U . . .
C64 C 1.02132(13) 0.33151(14) 0.68628(10) 0.0254(4) Uani 1 1 d . U . . .
H64 H 0.9739 0.2662 0.6657 0.030 Uiso 1 1 calc R U . . .
C65 C 0.4058(2) 0.3062(3) 0.69421(17) 0.0667(9) Uani 1 1 d . U . . .
H65A H 0.4444 0.2687 0.7148 0.100 Uiso 1 1 calc R U . . .
H65B H 0.3462 0.2993 0.7091 0.100 Uiso 1 1 calc R U . . .
H65C H 0.4486 0.3768 0.7201 0.100 Uiso 1 1 calc R U . . .
C66 C 0.31646(17) 0.32031(19) 0.57126(16) 0.0410(5) Uani 1 1 d . U . . .
H66A H 0.2962 0.2927 0.5100 0.061 Uiso 1 1 calc R U . . .
H66B H 0.3582 0.3911 0.5963 0.061 Uiso 1 1 calc R U . . .
H66C H 0.2558 0.3130 0.5846 0.061 Uiso 1 1 calc R U . . .
C67 C 0.26625(11) 0.20629(11) 0.31370(11) 0.0183(3) Uani 1 1 d . U . . .
H67A H 0.2398 0.1974 0.3560 0.022 Uiso 1 1 calc R U . . .
H67B H 0.2074 0.1877 0.2616 0.022 Uiso 1 1 calc R U . . .
C68 C 0.33030(11) 0.31559(11) 0.34664(9) 0.0144(3) Uani 1 1 d . U . . .
C69 C 0.43387(12) 0.34750(11) 0.36417(10) 0.0173(3) Uani 1 1 d . U . . .
H69 H 0.4668 0.3001 0.3563 0.021 Uiso 1 1 calc R U . . .
C70 C 0.48996(12) 0.44831(12) 0.39315(11) 0.0206(3) Uani 1 1 d . U . . .
H70 H 0.5605 0.4688 0.4046 0.025 Uiso 1 1 calc R U . . .
C71 C 0.44303(13) 0.51882(12) 0.40540(11) 0.0219(3) Uani 1 1 d . U . . .
H71 H 0.4811 0.5873 0.4246 0.026 Uiso 1 1 calc R U . . .
C72 C 0.33985(13) 0.48810(12) 0.38928(11) 0.0216(3) Uani 1 1 d . U . . .
H72 H 0.3075 0.5359 0.3983 0.026 Uiso 1 1 calc R U . . .
C73 C 0.28389(12) 0.38752(12) 0.35999(10) 0.0179(3) Uani 1 1 d . U . . .
H73 H 0.2134 0.3673 0.3489 0.021 Uiso 1 1 calc R U . . .
C74 C 0.37468(13) -0.10692(12) 0.27992(11) 0.0201(3) Uani 1 1 d . U . . .
H74A H 0.3056 -0.1571 0.2563 0.024 Uiso 1 1 calc R U . . .
H74B H 0.4089 -0.0981 0.3382 0.024 Uiso 1 1 calc R U . . .
C75 C 0.43308(12) -0.14514(11) 0.22794(10) 0.0172(3) Uani 1 1 d . U . . .
C76 C 0.52334(12) -0.07955(12) 0.23698(11) 0.0228(3) Uani 1 1 d . U . . .
H76 H 0.5490 -0.0121 0.2774 0.027 Uiso 1 1 calc R U . . .
C77 C 0.57609(14) -0.11214(15) 0.18727(13) 0.0318(4) Uani 1 1 d . U . . .
H77 H 0.6370 -0.0667 0.1934 0.038 Uiso 1 1 calc R U . . .
C78 C 0.53995(16) -0.21098(16) 0.12861(14) 0.0370(5) Uani 1 1 d . U . . .
H78 H 0.5758 -0.2331 0.0945 0.044 Uiso 1 1 calc R U . . .
C79 C 0.45123(16) -0.27707(15) 0.12030(13) 0.0342(4) Uani 1 1 d . U . . .
H79 H 0.4268 -0.3449 0.0810 0.041 Uiso 1 1 calc R U . . .
C80 C 0.39787(13) -0.24420(12) 0.16945(11) 0.0244(3) Uani 1 1 d . U . . .
H80 H 0.3369 -0.2898 0.1630 0.029 Uiso 1 1 calc R U . . .
N1 N 0.22272(10) -0.12742(10) 0.09119(8) 0.0177(3) Uani 1 1 d . U . . .
N2 N 0.32599(10) 0.06362(10) 0.12057(9) 0.0199(3) Uani 1 1 d . U . . .
N3 N 0.43973(11) 0.13960(10) 0.49039(9) 0.0242(3) Uani 1 1 d . U . . .
N4 N 0.37351(12) 0.26806(11) 0.60450(11) 0.0261(3) Uani 1 1 d . U . . .
O1 O 0.12228(8) -0.03361(8) 0.18810(7) 0.0158(2) Uani 1 1 d . U . . .
O2 O 0.56337(8) 0.18707(8) 0.39821(7) 0.0166(2) Uani 1 1 d . U . . .
O3 O 0.32040(8) 0.14143(8) 0.29619(7) 0.0192(2) Uani 1 1 d . U . . .
O4 O 0.36728(8) -0.01563(8) 0.28149(7) 0.0167(2) Uani 1 1 d . U . . .
Zn1 Zn 0.26244(2) 0.00372(2) 0.19649(2) 0.01424(4) Uani 1 1 d . U . . .
Zn2 Zn 0.42246(2) 0.11725(2) 0.37334(2) 0.01698(5) Uani 1 1 d . U . . .
C34A C 0.3420(3) 0.1065(3) 0.4986(3) 0.0133(7) Uani 0.481(4) 1 d . U P A 2
H34A H 0.2910 0.1192 0.4578 0.016 Uiso 0.481(4) 1 calc R U P A 2
C35A C 0.30915(16) -0.00891(13) 0.46916(13) 0.0301(4) Uani 0.481(4) 1 d . U P A 2
H35C H 0.2932 -0.0409 0.4080 0.036 Uiso 0.481(4) 1 calc R U P A 2
H35D H 0.3673 -0.0241 0.4982 0.036 Uiso 0.481(4) 1 calc R U P A 2
C36A C 0.21839(13) -0.05491(13) 0.48560(12) 0.0254(4) Uani 0.481(4) 1 d D U P A 2
H36C H 0.1559 -0.0674 0.4389 0.030 Uiso 0.481(4) 1 calc R U P A 2
H36D H 0.2187 -0.1203 0.4848 0.030 Uiso 0.481(4) 1 calc R U P A 2
C37A C 0.2143(3) 0.0067(3) 0.5671(2) 0.0222(8) Uani 0.481(4) 1 d D U P A 2
H37C H 0.2678 0.0073 0.6146 0.027 Uiso 0.481(4) 1 calc R U P A 2
H37D H 0.1478 -0.0232 0.5685 0.027 Uiso 0.481(4) 1 calc R U P A 2
C38A C 0.22973(15) 0.11514(13) 0.57719(14) 0.0312(4) Uani 0.481(4) 1 d D U P A 2
H38C H 0.2191 0.1537 0.6277 0.037 Uiso 0.481(4) 1 calc R U P A 2
H38D H 0.1811 0.1152 0.5272 0.037 Uiso 0.481(4) 1 calc R U P A 2
C39A C 0.3446(2) 0.1635(2) 0.5869(2) 0.0148(7) Uani 0.481(4) 1 d . U P A 2
H39A H 0.3935 0.1522 0.6302 0.018 Uiso 0.481(4) 1 calc R U P A 2
H7 H 0.1308(14) -0.2620(14) 0.0140(12) 0.017(5) Uiso 1 1 d . . . . .
H40 H 0.5320(15) 0.2044(14) 0.6072(13) 0.021(5) Uiso 1 1 d . . . . .

loop_
_atom_site_aniso_label
_atom_site_aniso_U_11
_atom_site_aniso_U_22
_atom_site_aniso_U_33
_atom_site_aniso_U_23
_atom_site_aniso_U_13
_atom_site_aniso_U_12
C1 0.0172(7) 0.0214(8) 0.0212(8) 0.0062(6) 0.0098(6) 0.0060(6)
C2 0.0186(8) 0.0260(8) 0.0214(8) 0.0035(7) 0.0103(6) 0.0064(6)
C3 0.0262(9) 0.0365(10) 0.0233(9) 0.0041(8) 0.0135(7) 0.0091(8)
C4 0.0235(9) 0.0395(10) 0.0207(8) 0.0090(8) 0.0098(7) 0.0038(8)
C5 0.0226(8) 0.0328(9) 0.0226(8) 0.0122(7) 0.0095(7) 0.0035(7)
C6 0.0192(7) 0.0224(8) 0.0190(7) 0.0064(6) 0.0077(6) 0.0034(6)
C7 0.0210(7) 0.0133(7) 0.0160(7) 0.0040(6) 0.0079(6) 0.0066(6)
C8 0.0131(6) 0.0132(6) 0.0120(6) 0.0039(5) 0.0032(5) 0.0034(5)
C9 0.0134(7) 0.0143(7) 0.0137(7) 0.0025(5) 0.0041(5) 0.0026(5)
C10 0.0133(7) 0.0170(7) 0.0167(7) 0.0044(6) 0.0047(6) 0.0011(6)
C11 0.0172(7) 0.0125(7) 0.0128(6) 0.0026(5) 0.0022(5) -0.0005(5)
C12 0.0197(7) 0.0106(6) 0.0132(7) 0.0025(5) 0.0038(6) 0.0034(5)
C13 0.0147(6) 0.0119(6) 0.0125(6) 0.0036(5) 0.0038(5) 0.0033(5)
C14 0.0147(7) 0.0157(7) 0.0162(7) 0.0027(6) 0.0073(6) 0.0040(5)
C15 0.0272(8) 0.0181(7) 0.0165(7) 0.0039(6) 0.0086(6) 0.0061(6)
C16 0.0187(8) 0.0221(8) 0.0321(9) 0.0062(7) 0.0153(7) 0.0052(6)
C17 0.0102(6) 0.0183(7) 0.0157(7) 0.0034(6) 0.0040(5) 0.0044(5)
C18 0.0253(8) 0.0239(8) 0.0181(7) 0.0066(6) 0.0089(6) 0.0148(7)
C19 0.0329(9) 0.0345(10) 0.0234(8) 0.0156(7) 0.0150(7) 0.0208(8)
C20 0.0220(8) 0.0261(8) 0.0294(9) 0.0156(7) 0.0100(7) 0.0117(7)
C21 0.0222(8) 0.0170(7) 0.0221(8) 0.0036(6) 0.0033(7) 0.0050(6)
C22 0.0217(8) 0.0184(7) 0.0166(7) 0.0023(6) 0.0059(6) 0.0054(6)
C23 0.0182(7) 0.0148(7) 0.0152(7) 0.0042(6) 0.0029(6) -0.0013(6)
C24 0.0239(8) 0.0242(8) 0.0192(8) 0.0096(7) 0.0038(7) -0.0025(7)
C25 0.0241(8) 0.0145(7) 0.0262(9) 0.0033(6) 0.0046(7) -0.0006(6)
C26 0.0196(7) 0.0127(7) 0.0146(7) 0.0013(6) 0.0024(6) -0.0025(6)
C27 0.0266(9) 0.0228(8) 0.0173(7) 0.0059(6) 0.0062(7) 0.0014(7)
C28 0.0371(10) 0.0268(9) 0.0200(8) 0.0098(7) 0.0028(8) 0.0035(8)
C29 0.0285(10) 0.0359(11) 0.0359(11) 0.0166(9) -0.0027(8) 0.0041(8)
C30 0.0217(9) 0.0429(12) 0.0430(12) 0.0195(10) 0.0079(8) 0.0069(8)
C31 0.0229(8) 0.0290(9) 0.0259(9) 0.0113(7) 0.0086(7) 0.0022(7)
C32 0.0178(8) 0.0236(8) 0.0222(8) 0.0055(7) 0.0066(6) -0.0035(6)
C33 0.0397(11) 0.0286(10) 0.0351(10) 0.0172(8) 0.0146(9) 0.0170(8)
C34 0.0124(15) 0.0148(14) 0.0178(17) 0.0084(12) 0.0078(13) 0.0040(11)
C35 0.0413(10) 0.0165(8) 0.0474(11) 0.0158(8) 0.0341(9) 0.0118(7)
C36 0.0226(8) 0.0177(8) 0.0307(9) 0.0054(7) 0.0146(7) 0.0003(6)
C37 0.0163(14) 0.0255(16) 0.0250(16) 0.0134(13) 0.0080(12) 0.0009(12)
C38 0.0346(10) 0.0174(8) 0.0534(12) 0.0132(8) 0.0355(9) 0.0095(7)
C39 0.0132(13) 0.0134(13) 0.0212(16) 0.0077(11) 0.0087(13) 0.0032(10)
C40 0.0208(7) 0.0108(6) 0.0226(8) 0.0044(6) 0.0139(6) 0.0040(6)
C41 0.0107(6) 0.0108(6) 0.0166(7) 0.0065(5) 0.0050(5) 0.0042(5)
C42 0.0119(6) 0.0120(6) 0.0133(6) 0.0065(5) 0.0055(5) 0.0040(5)
C43 0.0119(6) 0.0110(6) 0.0139(6) 0.0054(5) 0.0047(5) 0.0033(5)
C44 0.0151(6) 0.0110(6) 0.0127(6) 0.0048(5) 0.0050(5) 0.0059(5)
C45 0.0181(7) 0.0125(6) 0.0154(7) 0.0069(5) 0.0095(6) 0.0063(5)
C46 0.0143(6) 0.0102(6) 0.0171(7) 0.0061(5) 0.0076(5) 0.0048(5)
C47 0.0105(6) 0.0190(7) 0.0124(6) 0.0068(5) 0.0033(5) 0.0019(5)
C48 0.0176(7) 0.0314(9) 0.0263(8) 0.0210(7) 0.0078(7) 0.0080(7)
C49 0.0154(7) 0.0270(8) 0.0128(7) 0.0020(6) 0.0040(6) -0.0001(6)
C50 0.0126(6) 0.0169(7) 0.0098(6) 0.0034(5) 0.0040(5) 0.0013(5)
C51 0.0186(7) 0.0191(7) 0.0157(7) 0.0079(6) 0.0070(6) 0.0032(6)
C52 0.0180(7) 0.0214(8) 0.0208(8) 0.0082(6) 0.0102(6) 0.0007(6)
C53 0.0139(7) 0.0252(8) 0.0181(7) 0.0055(6) 0.0076(6) 0.0031(6)
C54 0.0162(7) 0.0218(8) 0.0170(7) 0.0063(6) 0.0073(6) 0.0069(6)
C55 0.0156(7) 0.0169(7) 0.0150(7) 0.0053(6) 0.0069(6) 0.0029(6)
C56 0.0163(7) 0.0140(6) 0.0117(6) 0.0044(5) 0.0049(5) 0.0047(5)
C57 0.0259(8) 0.0191(8) 0.0179(8) 0.0006(6) 0.0048(7) 0.0101(7)
C58 0.0232(8) 0.0288(9) 0.0172(7) 0.0135(7) 0.0056(6) 0.0057(7)
C59 0.0161(7) 0.0234(8) 0.0104(6) 0.0065(6) 0.0035(5) 0.0058(6)
C60 0.0232(8) 0.0284(9) 0.0241(8) 0.0163(7) 0.0069(7) 0.0044(7)
C61 0.0243(9) 0.0460(12) 0.0296(10) 0.0241(9) 0.0086(8) 0.0020(8)
C62 0.0210(8) 0.0646(14) 0.0231(9) 0.0184(9) 0.0107(7) 0.0105(9)
C63 0.0275(9) 0.0498(12) 0.0191(8) 0.0034(8) 0.0068(7) 0.0202(9)
C64 0.0187(8) 0.0286(9) 0.0170(8) -0.0001(7) 0.0015(6) 0.0093(7)
C65 0.0357(13) 0.125(3) 0.0491(15) 0.0478(17) 0.0177(12) 0.0281(16)
C66 0.0345(11) 0.0620(15) 0.0537(13) 0.0410(12) 0.0286(10) 0.0252(11)
C67 0.0132(7) 0.0129(7) 0.0263(8) 0.0059(6) 0.0066(6) 0.0052(5)
C68 0.0159(7) 0.0132(6) 0.0119(6) 0.0042(5) 0.0039(5) 0.0048(5)
C69 0.0168(7) 0.0132(7) 0.0198(7) 0.0064(6) 0.0040(6) 0.0065(6)
C70 0.0161(7) 0.0164(7) 0.0243(8) 0.0084(6) 0.0030(6) 0.0037(6)
C71 0.0224(8) 0.0134(7) 0.0238(8) 0.0069(6) 0.0034(6) 0.0042(6)
C72 0.0264(8) 0.0165(7) 0.0244(8) 0.0093(6) 0.0094(7) 0.0117(6)
C73 0.0170(7) 0.0179(7) 0.0207(7) 0.0084(6) 0.0079(6) 0.0083(6)
C74 0.0236(8) 0.0149(7) 0.0251(8) 0.0093(6) 0.0117(7) 0.0086(6)
C75 0.0144(7) 0.0150(7) 0.0198(7) 0.0063(6) 0.0041(6) 0.0060(6)
C76 0.0157(7) 0.0167(7) 0.0294(9) 0.0052(6) 0.0055(6) 0.0052(6)
C77 0.0181(8) 0.0298(10) 0.0448(11) 0.0106(8) 0.0151(8) 0.0081(7)
C78 0.0303(10) 0.0386(11) 0.0415(11) 0.0076(9) 0.0210(9) 0.0165(9)
C79 0.0337(10) 0.0231(9) 0.0337(10) -0.0019(8) 0.0137(8) 0.0093(8)
C80 0.0204(8) 0.0161(7) 0.0271(9) 0.0019(6) 0.0073(7) 0.0029(6)
N1 0.0181(6) 0.0167(6) 0.0184(6) 0.0057(5) 0.0096(5) 0.0057(5)
N2 0.0170(6) 0.0178(6) 0.0211(7) 0.0070(5) 0.0057(5) 0.0036(5)
N3 0.0166(6) 0.0168(6) 0.0290(7) -0.0024(6) 0.0154(6) -0.0016(5)
N4 0.0259(7) 0.0153(6) 0.0419(9) 0.0105(6) 0.0207(7) 0.0088(6)
O1 0.0107(5) 0.0118(5) 0.0168(5) 0.0003(4) 0.0030(4) 0.0013(4)
O2 0.0105(5) 0.0180(5) 0.0164(5) 0.0066(4) 0.0024(4) 0.0013(4)
O3 0.0124(5) 0.0110(5) 0.0272(6) 0.0029(4) 0.0034(4) 0.0052(4)
O4 0.0164(5) 0.0109(5) 0.0199(5) 0.0046(4) 0.0049(4) 0.0054(4)
Zn1 0.01043(8) 0.01195(8) 0.01720(9) 0.00388(7) 0.00492(7) 0.00256(6)
Zn2 0.00953(8) 0.01139(8) 0.02266(10) 0.00237(7) 0.00325(7) 0.00199(6)
C34A 0.0101(16) 0.0121(15) 0.0190(18) 0.0090(13) 0.0053(14) 0.0030(11)
C35A 0.0413(10) 0.0165(8) 0.0474(11) 0.0158(8) 0.0341(9) 0.0118(7)
C36A 0.0226(8) 0.0177(8) 0.0307(9) 0.0054(7) 0.0146(7) 0.0003(6)
C37A 0.0218(17) 0.0203(16) 0.0295(18) 0.0132(14) 0.0149(15) 0.0060(13)
C38A 0.0346(10) 0.0174(8) 0.0534(12) 0.0132(8) 0.0355(9) 0.0095(7)
C39A 0.0130(14) 0.0146(14) 0.0159(16) 0.0069(11) 0.0046(13) 0.0039(11)

loop_
_atom_type_symbol
_atom_type_description
_atom_type_scat_dispersion_real
_atom_type_scat_dispersion_imag
_atom_type_scat_source
C C 0.0033 0.0016 'International Tables Vol C Tables 4.2.6.8 and 6.1.1.4'
H H 0.0000 0.0000 'International Tables Vol C Tables 4.2.6.8 and 6.1.1.4'
N N 0.0061 0.0033 'International Tables Vol C Tables 4.2.6.8 and 6.1.1.4'
O O 0.0106 0.0060 'International Tables Vol C Tables 4.2.6.8 and 6.1.1.4'
Zn Zn 0.2839 1.4301 'International Tables Vol C Tables 4.2.6.8 and 6.1.1.4'

loop_
_geom_angle_atom_site_label_1
_geom_angle_atom_site_label_2
_geom_angle_atom_site_label_3
_geom_angle
N1 C1 C2 115.34(13)
N1 C1 C6 104.50(13)
C2 C1 C6 111.75(14)
N1 C1 H1 108.3
C2 C1 H1 108.3
C6 C1 H1 108.3
C1 C2 C3 110.51(14)
C1 C2 H2A 109.5
C3 C2 H2A 109.5
C1 C2 H2B 109.5
C3 C2 H2B 109.5
H2A C2 H2B 108.1
C4 C3 C2 110.82(15)
C4 C3 H3A 109.5
C2 C3 H3A 109.5
C4 C3 H3B 109.5
C2 C3 H3B 109.5
H3A C3 H3B 108.1
C3 C4 C5 110.08(16)
C3 C4 H4A 109.6
C5 C4 H4A 109.6
C3 C4 H4B 109.6
C5 C4 H4B 109.6
H4A C4 H4B 108.2
C4 C5 C6 111.15(15)
C4 C5 H5A 109.4
C6 C5 H5A 109.4
C4 C5 H5B 109.4
C6 C5 H5B 109.4
H5A C5 H5B 108.0
N2 C6 C5 114.79(14)
N2 C6 C1 110.10(13)
C5 C6 C1 111.94(14)
N2 C6 H6 106.5
C5 C6 H6 106.5
C1 C6 H6 106.5
N1 C7 C13 125.49(14)
N1 C7 H7 119.3(11)
C13 C7 H7 115.1(11)
O1 C8 C13 124.04(13)
O1 C8 C9 118.52(13)
C13 C8 C9 117.39(13)
C10 C9 C8 119.05(14)
C10 C9 C14 122.00(14)
C8 C9 C14 118.90(13)
C9 C10 C11 123.76(14)
C9 C10 H10 118.1
C11 C10 H10 118.1
C12 C11 C10 116.80(14)
C12 C11 C23 124.20(14)
C10 C11 C23 119.00(14)
C11 C12 C13 122.42(14)
C11 C12 H12 118.8
C13 C12 H12 118.8
C12 C13 C8 120.16(14)
C12 C13 C7 116.29(13)
C8 C13 C7 123.13(13)
C9 C14 C17 111.92(12)
C9 C14 C16 112.04(13)
C17 C14 C16 106.10(13)
C9 C14 C15 107.74(13)
C17 C14 C15 111.37(13)
C16 C14 C15 107.63(13)
C14 C15 H15A 109.5
C14 C15 H15B 109.5
H15A C15 H15B 109.5
C14 C15 H15C 109.5
H15A C15 H15C 109.5
H15B C15 H15C 109.5
C14 C16 H16A 109.5
C14 C16 H16B 109.5
H16A C16 H16B 109.5
C14 C16 H16C 109.5
H16A C16 H16C 109.5
H16B C16 H16C 109.5
C18 C17 C22 117.24(15)
C18 C17 C14 121.66(14)
C22 C17 C14 120.96(14)
C17 C18 C19 121.42(16)
C17 C18 H18 119.3
C19 C18 H18 119.3
C20 C19 C18 120.47(16)
C20 C19 H19 119.8
C18 C19 H19 119.8
C21 C20 C19 118.78(16)
C21 C20 H20 120.6
C19 C20 H20 120.6
C20 C21 C22 120.42(16)
C20 C21 H21 119.8
C22 C21 H21 119.8
C21 C22 C17 121.57(16)
C21 C22 H22 119.2
C17 C22 H22 119.2
C26 C23 C11 109.42(13)
C26 C23 C24 111.96(14)
C11 C23 C24 108.48(13)
C26 C23 C25 108.91(13)
C11 C23 C25 111.57(14)
C24 C23 C25 106.49(14)
C23 C24 H24A 109.5
C23 C24 H24B 109.5
H24A C24 H24B 109.5
C23 C24 H24C 109.5
H24A C24 H24C 109.5
H24B C24 H24C 109.5
C23 C25 H25A 109.5
C23 C25 H25B 109.5
H25A C25 H25B 109.5
C23 C25 H25C 109.5
H25A C25 H25C 109.5
H25B C25 H25C 109.5
C31 C26 C27 117.53(16)
C31 C26 C23 123.79(15)
C27 C26 C23 118.68(15)
C28 C27 C26 121.61(18)
C28 C27 H27 119.2
C26 C27 H27 119.2
C27 C28 C29 119.96(18)
C27 C28 H28 120.0
C29 C28 H28 120.0
C30 C29 C28 119.58(19)
C30 C29 H29 120.2
C28 C29 H29 120.2
C29 C30 C31 120.13(19)
C29 C30 H30 119.9
C31 C30 H30 119.9
C26 C31 C30 121.17(18)
C26 C31 H31 119.4
C30 C31 H31 119.4
N2 C32 H32A 109.5
N2 C32 H32B 109.5
H32A C32 H32B 109.5
N2 C32 H32C 109.5
H32A C32 H32C 109.5
H32B C32 H32C 109.5
N2 C33 H33A 109.5
N2 C33 H33B 109.5
H33A C33 H33B 109.5
N2 C33 H33C 109.5
H33A C33 H33C 109.5
H33B C33 H33C 109.5
C35 C34 C39 115.1(3)
C35 C34 N3 111.0(2)
C39 C34 N3 106.6(3)
C35 C34 H34 108.0
C39 C34 H34 108.0
N3 C34 H34 108.0
C34 C35 C36 114.91(19)
C34 C35 H35A 108.5
C36 C35 H35A 108.5
C34 C35 H35B 108.5
C36 C35 H35B 108.5
H35A C35 H35B 107.5
C37 C36 C35 117.64(18)
C37 C36 H36A 107.9
C35 C36 H36A 107.9
C37 C36 H36B 107.9
C35 C36 H36B 107.9
H36A C36 H36B 107.2
C36 C37 C38 107.3(2)
C36 C37 H37A 110.2
C38 C37 H37A 110.2
C36 C37 H37B 110.2
C38 C37 H37B 110.2
H37A C37 H37B 108.5
C39 C38 C37 106.8(2)
C39 C38 H38A 110.4
C37 C38 H38A 110.4
C39 C38 H38B 110.4
C37 C38 H38B 110.4
H38A C38 H38B 108.6
C34 C39 N4 109.6(2)
C34 C39 C38 107.0(2)
N4 C39 C38 109.6(2)
C34 C39 H39 110.2
N4 C39 H39 110.2
C38 C39 H39 110.2
N3 C40 C46 129.06(15)
N3 C40 H40 117.8(12)
C46 C40 H40 113.1(12)
O2 C41 C46 122.33(13)
O2 C41 C42 120.57(13)
C46 C41 C42 117.09(13)
C43 C42 C41 119.04(13)
C43 C42 C47 119.93(13)
C41 C42 C47 120.88(12)
C42 C43 C44 124.08(13)
C42 C43 H43 118.0
C44 C43 H43 118.0
C45 C44 C43 116.43(13)
C45 C44 C56 121.25(13)
C43 C44 C56 122.17(13)
C44 C45 C46 122.78(14)
C44 C45 H45 118.6
C46 C45 H45 118.6
C45 C46 C41 120.51(13)
C45 C46 C40 114.48(13)
C41 C46 C40 125.01(14)
C48 C47 C42 107.24(12)
C48 C47 C49 108.03(13)
C42 C47 C49 113.16(12)
C48 C47 C50 112.67(13)
C42 C47 C50 110.97(12)
C49 C47 C50 104.83(12)
C47 C48 H48A 109.5
C47 C48 H48B 109.5
H48A C48 H48B 109.5
C47 C48 H48C 109.5
H48A C48 H48C 109.5
H48B C48 H48C 109.5
C47 C49 H49A 109.5
C47 C49 H49B 109.5
H49A C49 H49B 109.5
C47 C49 H49C 109.5
H49A C49 H49C 109.5
H49B C49 H49C 109.5
C51 C50 C55 117.69(14)
C51 C50 C47 122.86(14)
C55 C50 C47 119.35(13)
C50 C51 C52 120.70(15)
C50 C51 H51 119.6
C52 C51 H51 119.6
C53 C52 C51 120.81(15)
C53 C52 H52 119.6
C51 C52 H52 119.6
C52 C53 C54 119.10(15)
C52 C53 H53 120.4
C54 C53 H53 120.4
C55 C54 C53 120.20(15)
C55 C54 H54 119.9
C53 C54 H54 119.9
C54 C55 C50 121.49(14)
C54 C55 H55 119.3
C50 C55 H55 119.3
C59 C56 C57 112.01(13)
C59 C56 C44 111.68(12)
C57 C56 C44 107.51(12)
C59 C56 C58 106.95(13)
C57 C56 C58 107.67(13)
C44 C56 C58 110.98(13)
C56 C57 H57A 109.5
C56 C57 H57B 109.5
H57A C57 H57B 109.5
C56 C57 H57C 109.5
H57A C57 H57C 109.5
H57B C57 H57C 109.5
C56 C58 H58A 109.5
C56 C58 H58B 109.5
H58A C58 H58B 109.5
C56 C58 H58C 109.5
H58A C58 H58C 109.5
H58B C58 H58C 109.5
C64 C59 C60 117.65(16)
C64 C59 C56 119.90(15)
C60 C59 C56 122.41(15)
C61 C60 C59 121.02(18)
C61 C60 H60 119.5
C59 C60 H60 119.5
C62 C61 C60 120.52(19)
C62 C61 H61 119.7
C60 C61 H61 119.7
C61 C62 C63 119.78(18)
C61 C62 H62 120.1
C63 C62 H62 120.1
C62 C63 C64 120.03(19)
C62 C63 H63 120.0
C64 C63 H63 120.0
C59 C64 C63 120.99(18)
C59 C64 H64 119.5
C63 C64 H64 119.5
N4 C65 H65A 109.5
N4 C65 H65B 109.5
H65A C65 H65B 109.5
N4 C65 H65C 109.5
H65A C65 H65C 109.5
H65B C65 H65C 109.5
N4 C66 H66A 109.5
N4 C66 H66B 109.5
H66A C66 H66B 109.5
N4 C66 H66C 109.5
H66A C66 H66C 109.5
H66B C66 H66C 109.5
O3 C67 C68 113.23(12)
O3 C67 H67A 108.9
C68 C67 H67A 108.9
O3 C67 H67B 108.9
C68 C67 H67B 108.9
H67A C67 H67B 107.7
C69 C68 C73 118.34(14)
C69 C68 C67 122.44(13)
C73 C68 C67 119.22(14)
C68 C69 C70 120.86(14)
C68 C69 H69 119.6
C70 C69 H69 119.6
C71 C70 C69 120.32(15)
C71 C70 H70 119.8
C69 C70 H70 119.8
C72 C71 C70 119.40(15)
C72 C71 H71 120.3
C70 C71 H71 120.3
C71 C72 C73 120.23(15)
C71 C72 H72 119.9
C73 C72 H72 119.9
C72 C73 C68 120.84(15)
C72 C73 H73 119.6
C68 C73 H73 119.6
O4 C74 C75 112.09(13)
O4 C74 H74A 109.2
C75 C74 H74A 109.2
O4 C74 H74B 109.2
C75 C74 H74B 109.2
H74A C74 H74B 107.9
C80 C75 C76 118.76(15)
C80 C75 C74 121.66(14)
C76 C75 C74 119.57(14)
C77 C76 C75 120.54(16)
C77 C76 H76 119.7
C75 C76 H76 119.7
C78 C77 C76 120.28(17)
C78 C77 H77 119.9
C76 C77 H77 119.9
C79 C78 C77 119.53(18)
C79 C78 H78 120.2
C77 C78 H78 120.2
C78 C79 C80 120.18(17)
C78 C79 H79 119.9
C80 C79 H79 119.9
C75 C80 C79 120.70(16)
C75 C80 H80 119.7
C79 C80 H80 119.7
C7 N1 C1 123.49(14)
C7 N1 Zn1 125.00(11)
C1 N1 Zn1 111.06(10)
C32 N2 C6 113.61(13)
C32 N2 C33 108.31(14)
C6 N2 C33 110.67(14)
C32 N2 Zn1 107.38(10)
C6 N2 Zn1 108.46(10)
C33 N2 Zn1 108.23(11)
C40 N3 C34A 126.4(2)
C40 N3 C34 109.4(2)
C40 N3 Zn2 120.07(11)
C34A N3 Zn2 112.43(19)
C34 N3 Zn2 130.17(17)
C66 N4 C65 111.7(2)
C66 N4 C39A 129.9(2)
C65 N4 C39A 97.1(2)
C66 N4 C39 98.13(19)
C65 N4 C39 125.8(2)
C8 O1 Zn1 129.24(10)
C41 O2 Zn2 126.72(10)
C67 O3 Zn2 129.57(10)
C67 O3 Zn1 125.10(9)
Zn2 O3 Zn1 98.22(5)
C74 O4 Zn2 131.27(10)
C74 O4 Zn1 127.03(10)
Zn2 O4 Zn1 99.55(5)
O1 Zn1 O4 119.57(5)
O1 Zn1 O3 98.52(4)
O4 Zn1 O3 79.00(5)
O1 Zn1 N1 89.71(5)
O4 Zn1 N1 99.86(5)
O3 Zn1 N1 171.13(5)
O1 Zn1 N2 128.31(5)
O4 Zn1 N2 112.10(5)
O3 Zn1 N2 92.22(5)
N1 Zn1 N2 80.01(6)
O1 Zn1 Zn2 115.47(4)
O4 Zn1 Zn2 39.46(3)
O3 Zn1 Zn2 39.57(3)
N1 Zn1 Zn2 138.42(4)
N2 Zn1 Zn2 104.72(4)
O2 Zn2 O3 116.95(5)
O2 Zn2 O4 112.80(5)
O3 Zn2 O4 83.19(5)
O2 Zn2 N3 96.64(5)
O3 Zn2 N3 126.29(6)
O4 Zn2 N3 122.39(6)
O2 Zn2 Zn1 123.16(4)
O3 Zn2 Zn1 42.22(3)
O4 Zn2 Zn1 41.00(3)
N3 Zn2 Zn1 139.88(4)
N3 C34A C39A 113.6(3)
N3 C34A H34A 107.4
C39A C34A H34A 107.4
H37C C37A H37D 108.1
N4 C39A C34A 107.6(3)
N4 C39A H39A 110.9
C34A C39A H39A 110.9

loop_
_geom_bond_atom_site_label_1
_geom_bond_atom_site_label_2
_geom_bond_distance
C1 N1 1.478(2)
C1 C2 1.538(2)
C1 C6 1.547(2)
C1 H1 1.0000
C2 C3 1.545(2)
C2 H2A 0.9900
C2 H2B 0.9900
C3 C4 1.521(3)
C3 H3A 0.9900
C3 H3B 0.9900
C4 C5 1.523(3)
C4 H4A 0.9900
C4 H4B 0.9900
C5 C6 1.529(2)
C5 H5A 0.9900
C5 H5B 0.9900
C6 N2 1.491(2)
C6 H6 1.0000
C7 N1 1.285(2)
C7 C13 1.454(2)
C7 H7 0.952(19)
C8 O1 1.3068(17)
C8 C13 1.434(2)
C8 C9 1.443(2)
C9 C10 1.391(2)
C9 C14 1.540(2)
C10 C11 1.417(2)
C10 H10 0.9500
C11 C12 1.379(2)
C11 C23 1.540(2)
C12 C13 1.420(2)
C12 H12 0.9500
C14 C17 1.541(2)
C14 C16 1.545(2)
C14 C15 1.547(2)
C15 H15A 0.9800
C15 H15B 0.9800
C15 H15C 0.9800
C16 H16A 0.9800
C16 H16B 0.9800
C16 H16C 0.9800
C17 C18 1.395(2)
C17 C22 1.399(2)
C18 C19 1.395(3)
C18 H18 0.9500
C19 C20 1.394(3)
C19 H19 0.9500
C20 C21 1.386(3)
C20 H20 0.9500
C21 C22 1.395(2)
C21 H21 0.9500
C22 H22 0.9500
C23 C26 1.540(2)
C23 C24 1.542(2)
C23 C25 1.544(2)
C24 H24A 0.9800
C24 H24B 0.9800
C24 H24C 0.9800
C25 H25A 0.9800
C25 H25B 0.9800
C25 H25C 0.9800
C26 C31 1.393(2)
C26 C27 1.403(2)
C27 C28 1.388(3)
C27 H27 0.9500
C28 C29 1.390(3)
C28 H28 0.9500
C29 C30 1.385(3)
C29 H29 0.9500
C30 C31 1.401(3)
C30 H30 0.9500
C31 H31 0.9500
C32 N2 1.482(2)
C32 H32A 0.9800
C32 H32B 0.9800
C32 H32C 0.9800
C33 N2 1.493(2)
C33 H33A 0.9800
C33 H33B 0.9800
C33 H33C 0.9800
C34 C35 1.419(4)
C34 C39 1.537(5)
C34 N3 1.543(4)
C34 H34 1.0000
C35 C36 1.516(2)
C35 H35A 0.9900
C35 H35B 0.9900
C36 C37 1.490(4)
C36 H36A 0.9900
C36 H36B 0.9900
C37 C38 1.619(4)
C37 H37A 0.9900
C37 H37B 0.9900
C38 C39 1.565(3)
C38 H38A 0.9900
C38 H38B 0.9900
C39 N4 1.562(3)
C39 H39 1.0000
C40 N3 1.292(2)
C40 C46 1.452(2)
C40 H40 0.96(2)
C41 O2 1.3083(18)
C41 C46 1.434(2)
C41 C42 1.4429(19)
C42 C43 1.395(2)
C42 C47 1.548(2)
C43 C44 1.410(2)
C43 H43 0.9500
C44 C45 1.382(2)
C44 C56 1.545(2)
C45 C46 1.411(2)
C45 H45 0.9500
C47 C48 1.545(2)
C47 C49 1.553(2)
C47 C50 1.542(2)
C48 H48A 0.9800
C48 H48B 0.9800
C48 H48C 0.9800
C49 H49A 0.9800
C49 H49B 0.9800
C49 H49C 0.9800
C50 C51 1.399(2)
C50 C55 1.407(2)
C51 C52 1.403(2)
C51 H51 0.9500
C52 C53 1.387(2)
C52 H52 0.9500
C53 C54 1.395(2)
C53 H53 0.9500
C54 C55 1.391(2)
C54 H54 0.9500
C55 H55 0.9500
C56 C59 1.534(2)
C56 C57 1.544(2)
C56 C58 1.548(2)
C57 H57A 0.9800
C57 H57B 0.9800
C57 H57C 0.9800
C58 H58A 0.9800
C58 H58B 0.9800
C58 H58C 0.9800
C59 C64 1.396(2)
C59 C60 1.403(2)
C60 C61 1.396(3)
C60 H60 0.9500
C61 C62 1.370(3)
C61 H61 0.9500
C62 C63 1.388(3)
C62 H62 0.9500
C63 C64 1.401(3)
C63 H63 0.9500
C64 H64 0.9500
C65 N4 1.433(3)
C65 H65A 0.9800
C65 H65B 0.9800
C65 H65C 0.9800
C66 N4 1.429(3)
C66 H66A 0.9800
C66 H66B 0.9800
C66 H66C 0.9800
C67 O3 1.4125(18)
C67 C68 1.522(2)
C67 H67A 0.9900
C67 H67B 0.9900
C68 C69 1.393(2)
C68 C73 1.405(2)
C69 C70 1.397(2)
C69 H69 0.9500
C70 C71 1.392(2)
C70 H70 0.9500
C71 C72 1.392(2)
C71 H71 0.9500
C72 C73 1.392(2)
C72 H72 0.9500
C73 H73 0.9500
C74 O4 1.4085(19)
C74 C75 1.513(2)
C74 H74A 0.9900
C74 H74B 0.9900
C75 C80 1.394(2)
C75 C76 1.395(2)
C76 C77 1.393(3)
C76 H76 0.9500
C77 C78 1.391(3)
C77 H77 0.9500
C78 C79 1.387(3)
C78 H78 0.9500
C79 C80 1.394(3)
C79 H79 0.9500
C80 H80 0.9500
N1 Zn1 2.0745(14)
N2 Zn1 2.1932(15)
N3 C34A 1.477(4)
N3 Zn2 1.9818(16)
N4 C39A 1.446(3)
O1 Zn1 1.9539(12)
O2 Zn2 1.9418(12)
O3 Zn2 1.9443(12)
O3 Zn1 2.0511(12)
O4 Zn2 1.9469(12)
O4 Zn1 2.0097(12)
Zn1 Zn2 3.0212(7)
C34A C39A 1.540(5)
C34A H34A 1.0000
C37A H37C 0.9900
C37A H37D 0.9900
C39A H39A 1.0000

loop_
_geom_torsion_atom_site_label_1
_geom_torsion_atom_site_label_2
_geom_torsion_atom_site_label_3
_geom_torsion_atom_site_label_4
_geom_torsion
N1 C1 C2 C3 171.97(15)
C6 C1 C2 C3 52.81(19)
C1 C2 C3 C4 -57.2(2)
C2 C3 C4 C5 59.9(2)
C3 C4 C5 C6 -58.4(2)
C4 C5 C6 N2 -179.02(15)
C4 C5 C6 C1 54.5(2)
N1 C1 C6 N2 53.65(16)
C2 C1 C6 N2 179.04(13)
N1 C1 C6 C5 -177.38(13)
C2 C1 C6 C5 -51.99(18)
O1 C8 C9 C10 -176.74(14)
C13 C8 C9 C10 5.8(2)
O1 C8 C9 C14 0.8(2)
C13 C8 C9 C14 -176.66(13)
C8 C9 C10 C11 -0.6(2)
C14 C9 C10 C11 -178.02(14)
C9 C10 C11 C12 -4.2(2)
C9 C10 C11 C23 175.41(15)
C10 C11 C12 C13 3.6(2)
C23 C11 C12 C13 -176.00(14)
C11 C12 C13 C8 1.7(2)
C11 C12 C13 C7 -171.14(14)
O1 C8 C13 C12 176.31(14)
C9 C8 C13 C12 -6.4(2)
O1 C8 C13 C7 -11.4(2)
C9 C8 C13 C7 165.91(14)
N1 C7 C13 C12 -177.66(15)
N1 C7 C13 C8 9.8(2)
C10 C9 C14 C17 -126.47(16)
C8 C9 C14 C17 56.06(18)
C10 C9 C14 C16 -7.4(2)
C8 C9 C14 C16 175.10(14)
C10 C9 C14 C15 110.77(16)
C8 C9 C14 C15 -66.70(17)
C9 C14 C17 C18 21.7(2)
C16 C14 C17 C18 -100.76(17)
C15 C14 C17 C18 142.41(15)
C9 C14 C17 C22 -162.67(14)
C16 C14 C17 C22 74.85(18)
C15 C14 C17 C22 -41.99(19)
C22 C17 C18 C19 3.1(2)
C14 C17 C18 C19 178.85(15)
C17 C18 C19 C20 -0.9(3)
C18 C19 C20 C21 -1.8(3)
C19 C20 C21 C22 2.1(3)
C20 C21 C22 C17 0.2(3)
C18 C17 C22 C21 -2.8(2)
C14 C17 C22 C21 -178.57(15)
C12 C11 C23 C26 -115.81(17)
C10 C11 C23 C26 64.59(18)
C12 C11 C23 C24 121.78(17)
C10 C11 C23 C24 -57.82(19)
C12 C11 C23 C25 4.8(2)
C10 C11 C23 C25 -174.82(14)
C11 C23 C26 C31 -119.24(17)
C24 C23 C26 C31 1.1(2)
C25 C23 C26 C31 118.57(18)
C11 C23 C26 C27 61.46(19)
C24 C23 C26 C27 -178.23(15)
C25 C23 C26 C27 -60.73(19)
C31 C26 C27 C28 -1.4(3)
C23 C26 C27 C28 177.91(16)
C26 C27 C28 C29 1.7(3)
C27 C28 C29 C30 -0.7(3)
C28 C29 C30 C31 -0.6(3)
C27 C26 C31 C30 0.1(3)
C23 C26 C31 C30 -179.20(17)
C29 C30 C31 C26 0.9(3)
C39 C34 C35 C36 -45.3(4)
N3 C34 C35 C36 -166.5(2)
C34 C35 C36 C37 42.1(3)
C35 C36 C37 C38 -48.9(3)
C36 C37 C38 C39 60.3(3)
C35 C34 C39 N4 177.2(2)
N3 C34 C39 N4 -59.2(3)
C35 C34 C39 C38 58.5(4)
N3 C34 C39 C38 -177.9(2)
C37 C38 C39 C34 -64.4(3)
C37 C38 C39 N4 176.9(2)
O2 C41 C42 C43 176.68(13)
C46 C41 C42 C43 -2.7(2)
O2 C41 C42 C47 1.2(2)
C46 C41 C42 C47 -178.22(13)
C41 C42 C43 C44 3.2(2)
C47 C42 C43 C44 178.75(13)
C42 C43 C44 C45 -1.8(2)
C42 C43 C44 C56 -177.38(13)
C43 C44 C45 C46 -0.1(2)
C56 C44 C45 C46 175.60(13)
C44 C45 C46 C41 0.4(2)
C44 C45 C46 C40 180.00(13)
O2 C41 C46 C45 -178.33(13)
C42 C41 C46 C45 1.1(2)
O2 C41 C46 C40 2.1(2)
C42 C41 C46 C40 -178.56(13)
N3 C40 C46 C45 -177.84(16)
N3 C40 C46 C41 1.8(3)
C43 C42 C47 C48 -103.02(15)
C41 C42 C47 C48 72.45(17)
C43 C42 C47 C49 137.95(14)
C41 C42 C47 C49 -46.59(18)
C43 C42 C47 C50 20.43(19)
C41 C42 C47 C50 -164.11(13)
C48 C47 C50 C51 -4.8(2)
C42 C47 C50 C51 -125.10(15)
C49 C47 C50 C51 112.41(16)
C48 C47 C50 C55 178.87(14)
C42 C47 C50 C55 58.59(18)
C49 C47 C50 C55 -63.90(17)
C55 C50 C51 C52 -0.7(2)
C47 C50 C51 C52 -177.02(14)
C50 C51 C52 C53 -0.4(2)
C51 C52 C53 C54 0.8(2)
C52 C53 C54 C55 -0.3(2)
C53 C54 C55 C50 -0.8(2)
C51 C50 C55 C54 1.2(2)
C47 C50 C55 C54 177.73(14)
C45 C44 C56 C59 160.83(13)
C43 C44 C56 C59 -23.74(19)
C45 C44 C56 C57 -75.91(17)
C43 C44 C56 C57 99.51(16)
C45 C44 C56 C58 41.59(19)
C43 C44 C56 C58 -142.98(14)
C57 C56 C59 C64 178.89(14)
C44 C56 C59 C64 -60.45(18)
C58 C56 C59 C64 61.15(18)
C57 C56 C59 C60 1.0(2)
C44 C56 C59 C60 121.71(16)
C58 C56 C59 C60 -116.69(16)
C64 C59 C60 C61 -0.5(2)
C56 C59 C60 C61 177.40(15)
C59 C60 C61 C62 0.8(3)
C60 C61 C62 C63 -0.6(3)
C61 C62 C63 C64 0.1(3)
C60 C59 C64 C63 0.0(2)
C56 C59 C64 C63 -177.91(16)
C62 C63 C64 C59 0.2(3)
O3 C67 C68 C69 -5.2(2)
O3 C67 C68 C73 174.75(14)
C73 C68 C69 C70 -0.9(2)
C67 C68 C69 C70 179.03(15)
C68 C69 C70 C71 0.3(3)
C69 C70 C71 C72 0.6(3)
C70 C71 C72 C73 -0.9(3)
C71 C72 C73 C68 0.3(2)
C69 C68 C73 C72 0.6(2)
C67 C68 C73 C72 -179.36(15)
O4 C74 C75 C80 -133.83(16)
O4 C74 C75 C76 44.7(2)
C80 C75 C76 C77 1.3(3)
C74 C75 C76 C77 -177.29(17)
C75 C76 C77 C78 -0.8(3)
C76 C77 C78 C79 -0.4(3)
C77 C78 C79 C80 1.0(3)
C76 C75 C80 C79 -0.6(3)
C74 C75 C80 C79 177.92(17)
C78 C79 C80 C75 -0.5(3)
C13 C7 N1 C1 -164.14(15)
C13 C7 N1 Zn1 7.4(2)
C2 C1 N1 C7 -0.8(2)
C6 C1 N1 C7 122.29(16)
C2 C1 N1 Zn1 -173.41(12)
C6 C1 N1 Zn1 -50.32(14)
C5 C6 N2 C32 -40.0(2)
C1 C6 N2 C32 87.39(16)
C5 C6 N2 C33 82.09(18)
C1 C6 N2 C33 -150.51(14)
C5 C6 N2 Zn1 -159.33(12)
C1 C6 N2 Zn1 -31.92(15)
C46 C40 N3 C34A -171.9(2)
C46 C40 N3 C34 169.3(2)
C46 C40 N3 Zn2 -4.7(2)
C35 C34 N3 C40 -135.8(3)
C39 C34 N3 C40 98.2(3)
C35 C34 N3 C34A 84.5(6)
C39 C34 N3 C34A -41.6(5)
C35 C34 N3 Zn2 37.3(4)
C39 C34 N3 Zn2 -88.7(3)
C34 C39 N4 C66 146.5(3)
C38 C39 N4 C66 -96.4(2)
C34 C39 N4 C65 -89.1(3)
C38 C39 N4 C65 27.9(3)
C34 C39 N4 C39A -52.2(3)
C38 C39 N4 C39A 64.9(3)
C13 C8 O1 Zn1 -5.5(2)
C9 C8 O1 Zn1 177.25(10)
C46 C41 O2 Zn2 -2.0(2)
C42 C41 O2 Zn2 178.63(10)
C68 C67 O3 Zn2 74.18(17)
C68 C67 O3 Zn1 -141.98(11)
C75 C74 O4 Zn2 -114.52(14)
C75 C74 O4 Zn1 85.70(15)
C40 N3 C34A C39A 15.3(4)
C34 N3 C34A C39A 64.6(5)
Zn2 N3 C34A C39A -152.7(3)
C66 N4 C39A C34A 73.4(3)
C65 N4 C39A C34A -160.5(3)
C39 N4 C39A C34A 49.0(3)
N3 C34A C39A N4 58.8(4)
